data_7104686
loop_
_publ_author_name
'Mathieu, Josiah L'
'Latturner, Susan E'

_publ_section_title
;
 Zintl phase as dopant source in the flux synthesis of
 Ba(1-x)K(x)Fe(2)As(2) type superconductors.
;
_journal_issue 33
_journal_name_full 'Chemical communications (Cambridge, England)'
_journal_page_first 4965
_journal_page_last 4967
_journal_paper_doi 10.1039/b910749e
_journal_volume 34
_journal_year 2009
_chemical_formula_sum 'As2 Ba0.9 Fe2 Sn0.1'
_chemical_formula_weight 397.01
_chemical_name_systematic
;
?
;
_space_group_IT_number 139
_symmetry_cell_setting tetragonal
_symmetry_space_group_name_Hall '-I 4 2'
_symmetry_space_group_name_H-M 'I 4/m m m'
_atom_sites_solution_hydrogens none
_atom_sites_solution_primary direct
_atom_sites_solution_secondary difmap
_audit_creation_method SHELXL-97
_cell_angle_alpha 90.00
_cell_angle_beta 90.00
_cell_angle_gamma 90.00
_cell_formula_units_Z 2
_cell_length_a 3.9297(8)
_cell_length_b 3.9297(8)
_cell_length_c 13.158(3)
_cell_measurement_reflns_used 137
_cell_measurement_temperature 298(2)
_cell_measurement_theta_max 32.75
_cell_measurement_theta_min 3.10
_cell_volume 203.20(7)
_computing_cell_refinement 'Bruker APEX2'
_computing_data_collection 'Bruker APEX2'
_computing_data_reduction 'Bruker APEX2'
_computing_molecular_graphics 'Bruker SHELXTL'
_computing_publication_material 'Bruker SHELXTL'
_computing_structure_refinement 'SHELXL-97 (Sheldrick, 2008)'
_computing_structure_solution 'SHELXS-97 (Sheldrick, 2008)'
_diffrn_ambient_temperature 298(2)
_diffrn_measured_fraction_theta_full 0.958
_diffrn_measured_fraction_theta_max 0.958
_diffrn_measurement_device_type 'Bruker APEX CCD area detector'
_diffrn_measurement_method 'phi and omega scans'
_diffrn_radiation_monochromator graphite
_diffrn_radiation_source 'fine-focus sealed tube'
_diffrn_radiation_type MoK\a
_diffrn_radiation_wavelength 0.71073
_diffrn_reflns_av_R_equivalents 0.0246
_diffrn_reflns_av_sigmaI/netI 0.0141
_diffrn_reflns_limit_h_max 4
_diffrn_reflns_limit_h_min -5
_diffrn_reflns_limit_k_max 5
_diffrn_reflns_limit_k_min -5
_diffrn_reflns_limit_l_max 20
_diffrn_reflns_limit_l_min -20
_diffrn_reflns_number 1298
_diffrn_reflns_theta_full 32.75
_diffrn_reflns_theta_max 32.75
_diffrn_reflns_theta_min 3.10
_exptl_absorpt_coefficient_mu 32.201
_exptl_absorpt_correction_T_max 0.851
_exptl_absorpt_correction_T_min 0.686
_exptl_absorpt_correction_type empirical
_exptl_absorpt_process_details 'via SADABS (Bruker, 2000)'
_exptl_crystal_colour silver
_exptl_crystal_density_diffrn 6.489
_exptl_crystal_density_method 'not measured'
_exptl_crystal_description plate
_exptl_crystal_F_000 347
_exptl_crystal_size_max 0.03
_exptl_crystal_size_mid 0.01
_exptl_crystal_size_min 0.005
_refine_diff_density_max 3.068
_refine_diff_density_min -2.606
_refine_diff_density_rms 0.491
_refine_ls_extinction_coef 0.009(2)
_refine_ls_extinction_expression Fc^*^=kFc[1+0.001xFc^2^\l^3^/sin(2\q)]^-1/4^
_refine_ls_extinction_method SHELXL
_refine_ls_goodness_of_fit_ref 1.198
_refine_ls_hydrogen_treatment none
_refine_ls_matrix_type full
_refine_ls_number_parameters 11
_refine_ls_number_reflns 137
_refine_ls_number_restraints 0
_refine_ls_restrained_S_all 1.198
_refine_ls_R_factor_all 0.0295
_refine_ls_R_factor_gt 0.0287
_refine_ls_shift/su_max 0.068
_refine_ls_shift/su_mean 0.012
_refine_ls_structure_factor_coef Fsqd
_refine_ls_weighting_details 'calc w=1/[\s^2^(Fo^2^)+(0.0406P)^2^+3.0655P] where P=(Fo^2^+2Fc^2^)/3'
_refine_ls_weighting_scheme calc
_refine_ls_wR_factor_gt 0.0725
_refine_ls_wR_factor_ref 0.0729
_reflns_number_gt 130
_reflns_number_total 137
_reflns_threshold_expression >2sigma(I)
_cod_data_source_file b910749e.txt
_cod_data_source_block 'data_0m5'
_cod_original_sg_symbol_H-M I4/mmm
_cod_original_formula_sum 'As2 Ba0.90 Fe2 Sn0.10'
_cod_database_code 7104686

loop_
_symmetry_equiv_pos_as_xyz
'x, y, z'
'-x, -y, z'
'-y, x, z'
'y, -x, z'
'-x, y, -z'
'x, -y, -z'
'y, x, -z'
'-y, -x, -z'
'x+1/2, y+1/2, z+1/2'
'-x+1/2, -y+1/2, z+1/2'
'-y+1/2, x+1/2, z+1/2'
'y+1/2, -x+1/2, z+1/2'
'-x+1/2, y+1/2, -z+1/2'
'x+1/2, -y+1/2, -z+1/2'
'y+1/2, x+1/2, -z+1/2'
'-y+1/2, -x+1/2, -z+1/2'
'-x, -y, -z'
'x, y, -z'
'y, -x, -z'
'-y, x, -z'
'x, -y, z'
'-x, y, z'
'-y, -x, z'
'y, x, z'
'-x+1/2, -y+1/2, -z+1/2'
'x+1/2, y+1/2, -z+1/2'
'y+1/2, -x+1/2, -z+1/2'
'-y+1/2, x+1/2, -z+1/2'
'x+1/2, -y+1/2, z+1/2'
'-x+1/2, y+1/2, z+1/2'
'-y+1/2, -x+1/2, z+1/2'
'y+1/2, x+1/2, z+1/2'

loop_
_atom_site_label
_atom_site_type_symbol
_atom_site_fract_x
_atom_site_fract_y
_atom_site_fract_z
_atom_site_U_iso_or_equiv
_atom_site_adp_type
_atom_site_occupancy
_atom_site_symmetry_multiplicity
_atom_site_calc_flag
_atom_site_refinement_flags
_atom_site_disorder_assembly
_atom_site_disorder_group
Ba1 Ba 0.0000 0.0000 0.0000 0.0145(4) Uani 0.899(4) 16 d SP . .
Sn1 Sn 0.0000 0.0000 0.0872(11) 0.0145(4) Uani 0.051(2) 8 d SP . .
As2 As 0.0000 0.0000 0.35474(8) 0.0109(4) Uani 1 8 d S . .
Fe3 Fe 0.0000 0.5000 0.2500 0.0107(4) Uani 1 8 d S . .

loop_
_atom_site_aniso_label
_atom_site_aniso_U_11
_atom_site_aniso_U_22
_atom_site_aniso_U_33
_atom_site_aniso_U_23
_atom_site_aniso_U_13
_atom_site_aniso_U_12
Ba1 0.0161(4) 0.0161(4) 0.0113(5) 0.000 0.000 0.000
Sn1 0.0161(4) 0.0161(4) 0.0113(5) 0.000 0.000 0.000
As2 0.0112(4) 0.0112(4) 0.0102(5) 0.000 0.000 0.000
Fe3 0.0094(5) 0.0094(5) 0.0133(6) 0.000 0.000 0.000

loop_
_atom_type_symbol
_atom_type_description
_atom_type_scat_dispersion_real
_atom_type_scat_dispersion_imag
_atom_type_scat_source
Fe Fe 0.3463 0.8444 'International Tables Vol C Tables 4.2.6.8 and 6.1.1.4'
As As 0.0499 2.0058 'International Tables Vol C Tables 4.2.6.8 and 6.1.1.4'
Sn Sn -0.6537 1.4246 'International Tables Vol C Tables 4.2.6.8 and 6.1.1.4'
Ba Ba -0.3244 2.2819 'International Tables Vol C Tables 4.2.6.8 and 6.1.1.4'

loop_
_geom_angle_atom_site_label_1
_geom_angle_atom_site_label_2
_geom_angle_atom_site_label_3
_geom_angle
_geom_angle_site_symmetry_1
_geom_angle_site_symmetry_3
_geom_angle_publ_flag
Sn1 Ba1 Sn1 180.0 . 17 ?
Sn1 Ba1 As2 55.478(17) . 25 ?
Sn1 Ba1 As2 124.522(17) 17 25 ?
Sn1 Ba1 As2 124.522(17) . 9_444 ?
Sn1 Ba1 As2 55.478(17) 17 9_444 ?
As2 Ba1 As2 180.00(3) 25 9_444 ?
Sn1 Ba1 As2 55.478(17) . 25_455 ?
Sn1 Ba1 As2 124.522(17) 17 25_455 ?
As2 Ba1 As2 71.266(17) 25 25_455 ?
As2 Ba1 As2 108.734(17) 9_444 25_455 ?
Sn1 Ba1 As2 55.478(17) . 25_545 ?
Sn1 Ba1 As2 124.522(17) 17 25_545 ?
As2 Ba1 As2 71.266(17) 25 25_545 ?
As2 Ba1 As2 108.734(17) 9_444 25_545 ?
As2 Ba1 As2 110.96(3) 25_455 25_545 ?
Sn1 Ba1 As2 55.478(17) . 25_445 ?
Sn1 Ba1 As2 124.522(17) 17 25_445 ?
As2 Ba1 As2 110.96(3) 25 25_445 ?
As2 Ba1 As2 69.04(3) 9_444 25_445 ?
As2 Ba1 As2 71.266(17) 25_455 25_445 ?
As2 Ba1 As2 71.266(17) 25_545 25_445 ?
Sn1 Ba1 As2 124.522(17) . 9_554 ?
Sn1 Ba1 As2 55.478(17) 17 9_554 ?
As2 Ba1 As2 69.04(3) 25 9_554 ?
As2 Ba1 As2 110.96(3) 9_444 9_554 ?
As2 Ba1 As2 108.734(17) 25_455 9_554 ?
As2 Ba1 As2 108.734(17) 25_545 9_554 ?
As2 Ba1 As2 180.00(3) 25_445 9_554 ?
Sn1 Ba1 As2 124.522(17) . 9_454 ?
Sn1 Ba1 As2 55.478(17) 17 9_454 ?
As2 Ba1 As2 108.734(17) 25 9_454 ?
As2 Ba1 As2 71.266(17) 9_444 9_454 ?
As2 Ba1 As2 69.04(3) 25_455 9_454 ?
As2 Ba1 As2 180.00(3) 25_545 9_454 ?
As2 Ba1 As2 108.734(17) 25_445 9_454 ?
As2 Ba1 As2 71.266(17) 9_554 9_454 ?
Sn1 Ba1 As2 124.522(17) . 9_544 ?
Sn1 Ba1 As2 55.478(17) 17 9_544 ?
As2 Ba1 As2 108.734(17) 25 9_544 ?
As2 Ba1 As2 71.266(17) 9_444 9_544 ?
As2 Ba1 As2 180.00(3) 25_455 9_544 ?
As2 Ba1 As2 69.04(3) 25_545 9_544 ?
As2 Ba1 As2 108.734(17) 25_445 9_544 ?
As2 Ba1 As2 71.266(17) 9_554 9_544 ?
As2 Ba1 As2 110.96(3) 9_454 9_544 ?
Sn1 Ba1 Fe3 30.850(7) . 25 ?
Sn1 Ba1 Fe3 149.150(7) 17 25 ?
As2 Ba1 Fe3 38.253(13) 25 25 ?
As2 Ba1 Fe3 141.747(13) 9_444 25 ?
As2 Ba1 Fe3 79.176(19) 25_455 25 ?
As2 Ba1 Fe3 38.253(13) 25_545 25 ?
As2 Ba1 Fe3 79.176(19) 25_445 25 ?
As2 Ba1 Fe3 100.824(19) 9_554 25 ?
As2 Ba1 Fe3 141.747(13) 9_454 25 ?
As2 Ba1 Fe3 100.824(19) 9_544 25 ?
Sn1 Ba1 Fe3 149.150(7) . 17 ?
Sn1 Ba1 Fe3 30.850(7) 17 17 ?
As2 Ba1 Fe3 141.747(13) 25 17 ?
As2 Ba1 Fe3 38.253(13) 9_444 17 ?
As2 Ba1 Fe3 141.747(13) 25_455 17 ?
As2 Ba1 Fe3 100.824(19) 25_545 17 ?
As2 Ba1 Fe3 100.824(19) 25_445 17 ?
As2 Ba1 Fe3 79.176(19) 9_554 17 ?
As2 Ba1 Fe3 79.176(19) 9_454 17 ?
As2 Ba1 Fe3 38.253(13) 9_544 17 ?
Fe3 Ba1 Fe3 137.481(10) 25 17 ?
Ba1 Sn1 Sn1 0.0 . 17 ?
Ba1 Sn1 As2 105.4(3) . 25 ?
Sn1 Sn1 As2 105.4(3) 17 25 ?
Ba1 Sn1 As2 105.4(3) . 25_445 ?
Sn1 Sn1 As2 105.4(3) 17 25_445 ?
As2 Sn1 As2 149.3(6) 25 25_445 ?
Ba1 Sn1 As2 105.4(3) . 25_455 ?
Sn1 Sn1 As2 105.4(3) 17 25_455 ?
As2 Sn1 As2 85.97(15) 25 25_455 ?
As2 Sn1 As2 85.97(15) 25_445 25_455 ?
Ba1 Sn1 As2 105.4(3) . 25_545 ?
Sn1 Sn1 As2 105.4(3) 17 25_545 ?
As2 Sn1 As2 85.97(15) 25 25_545 ?
As2 Sn1 As2 85.97(15) 25_445 25_545 ?
As2 Sn1 As2 149.3(6) 25_455 25_545 ?
Ba1 Sn1 Fe3 137.5(2) . 25 ?
Sn1 Sn1 Fe3 137.5(2) 17 25 ?
As2 Sn1 Fe3 48.99(14) 25 25 ?
As2 Sn1 Fe3 105.4(4) 25_445 25 ?
As2 Sn1 Fe3 105.4(4) 25_455 25 ?
As2 Sn1 Fe3 48.99(14) 25_545 25 ?
Ba1 Sn1 Fe3 137.5(2) . . ?
Sn1 Sn1 Fe3 137.5(2) 17 . ?
As2 Sn1 Fe3 48.99(14) 25 . ?
As2 Sn1 Fe3 105.4(4) 25_445 . ?
As2 Sn1 Fe3 48.99(14) 25_455 . ?
As2 Sn1 Fe3 105.4(4) 25_545 . ?
Fe3 Sn1 Fe3 57.1(2) 25 . ?
Ba1 Sn1 Fe3 137.5(2) . 1_545 ?
Sn1 Sn1 Fe3 137.5(2) 17 1_545 ?
As2 Sn1 Fe3 105.4(4) 25 1_545 ?
As2 Sn1 Fe3 48.99(14) 25_445 1_545 ?
As2 Sn1 Fe3 105.4(4) 25_455 1_545 ?
As2 Sn1 Fe3 48.99(14) 25_545 1_545 ?
Fe3 Sn1 Fe3 57.1(2) 25 1_545 ?
Fe3 Sn1 Fe3 85.1(4) . 1_545 ?
Ba1 Sn1 Fe3 137.5(2) . 25_455 ?
Sn1 Sn1 Fe3 137.5(2) 17 25_455 ?
As2 Sn1 Fe3 105.4(4) 25 25_455 ?
As2 Sn1 Fe3 48.99(14) 25_445 25_455 ?
As2 Sn1 Fe3 48.99(14) 25_455 25_455 ?
As2 Sn1 Fe3 105.4(4) 25_545 25_455 ?
Fe3 Sn1 Fe3 85.1(4) 25 25_455 ?
Fe3 Sn1 Fe3 57.1(2) . 25_455 ?
Fe3 Sn1 Fe3 57.1(2) 1_545 25_455 ?
Fe3 As2 Fe3 70.74(2) 25_455 1_545 ?
Fe3 As2 Fe3 109.90(5) 25_455 25 ?
Fe3 As2 Fe3 70.74(2) 1_545 25 ?
Fe3 As2 Fe3 70.74(2) 25_455 . ?
Fe3 As2 Fe3 109.90(5) 1_545 . ?
Fe3 As2 Fe3 70.74(2) 25 . ?
Fe3 As2 Sn1 135.27(16) 25_455 25 ?
Fe3 As2 Sn1 135.27(16) 1_545 25 ?
Fe3 As2 Sn1 66.0(2) 25 25 ?
Fe3 As2 Sn1 66.0(2) . 25 ?
Fe3 As2 Sn1 66.0(2) 25_455 25_445 ?
Fe3 As2 Sn1 66.0(2) 1_545 25_445 ?
Fe3 As2 Sn1 135.27(16) 25 25_445 ?
Fe3 As2 Sn1 135.27(16) . 25_445 ?
Sn1 As2 Sn1 149.3(6) 25 25_445 ?
Fe3 As2 Sn1 66.0(2) 25_455 25_455 ?
Fe3 As2 Sn1 135.27(16) 1_545 25_455 ?
Fe3 As2 Sn1 135.27(16) 25 25_455 ?
Fe3 As2 Sn1 66.0(2) . 25_455 ?
Sn1 As2 Sn1 85.97(15) 25 25_455 ?
Sn1 As2 Sn1 85.97(15) 25_445 25_455 ?
Fe3 As2 Sn1 135.27(16) 25_455 25_545 ?
Fe3 As2 Sn1 66.0(2) 1_545 25_545 ?
Fe3 As2 Sn1 66.0(2) 25 25_545 ?
Fe3 As2 Sn1 135.27(16) . 25_545 ?
Sn1 As2 Sn1 85.97(15) 25 25_545 ?
Sn1 As2 Sn1 85.97(15) 25_445 25_545 ?
Sn1 As2 Sn1 149.3(6) 25_455 25_545 ?
Fe3 As2 Ba1 143.360(4) 25_455 9 ?
Fe3 As2 Ba1 143.360(4) 1_545 9 ?
Fe3 As2 Ba1 81.286(14) 25 9 ?
Fe3 As2 Ba1 81.286(14) . 9 ?
Sn1 As2 Ba1 19.2(3) 25 9 ?
Sn1 As2 Ba1 130.1(3) 25_445 9 ?
Sn1 As2 Ba1 81.36(16) 25_455 9 ?
Sn1 As2 Ba1 81.36(16) 25_545 9 ?
Fe3 As2 Ba1 143.360(4) 25_455 9_545 ?
Fe3 As2 Ba1 81.286(14) 1_545 9_545 ?
Fe3 As2 Ba1 81.286(14) 25 9_545 ?
Fe3 As2 Ba1 143.360(4) . 9_545 ?
Sn1 As2 Ba1 81.36(16) 25 9_545 ?
Sn1 As2 Ba1 81.36(16) 25_445 9_545 ?
Sn1 As2 Ba1 130.1(3) 25_455 9_545 ?
Sn1 As2 Ba1 19.2(3) 25_545 9_545 ?
Ba1 As2 Ba1 71.266(17) 9 9_545 ?
Fe3 As2 Ba1 81.286(14) 25_455 9_445 ?
Fe3 As2 Ba1 81.286(14) 1_545 9_445 ?
Fe3 As2 Ba1 143.360(4) 25 9_445 ?
Fe3 As2 Ba1 143.360(4) . 9_445 ?
Sn1 As2 Ba1 130.1(3) 25 9_445 ?
Sn1 As2 Ba1 19.2(3) 25_445 9_445 ?
Sn1 As2 Ba1 81.36(16) 25_455 9_445 ?
Sn1 As2 Ba1 81.36(16) 25_545 9_445 ?
Ba1 As2 Ba1 110.96(3) 9 9_445 ?
Ba1 As2 Ba1 71.266(17) 9_545 9_445 ?
Fe3 As2 Ba1 81.286(14) 25_455 9_455 ?
Fe3 As2 Ba1 143.360(4) 1_545 9_455 ?
Fe3 As2 Ba1 143.360(4) 25 9_455 ?
Fe3 As2 Ba1 81.286(14) . 9_455 ?
Sn1 As2 Ba1 81.36(16) 25 9_455 ?
Sn1 As2 Ba1 81.36(16) 25_445 9_455 ?
Sn1 As2 Ba1 19.2(3) 25_455 9_455 ?
Sn1 As2 Ba1 130.1(3) 25_545 9_455 ?
Ba1 As2 Ba1 71.266(17) 9 9_455 ?
Ba1 As2 Ba1 110.96(3) 9_545 9_455 ?
Ba1 As2 Ba1 71.266(17) 9_445 9_455 ?
As2 Fe3 As2 109.26(2) . 25_455 ?
As2 Fe3 As2 109.90(5) . 1_565 ?
As2 Fe3 As2 109.26(2) 25_455 1_565 ?
As2 Fe3 As2 109.26(2) . 25 ?
As2 Fe3 As2 109.90(5) 25_455 25 ?
As2 Fe3 As2 109.26(2) 1_565 25 ?
As2 Fe3 Fe3 125.372(11) . 25_565 ?
As2 Fe3 Fe3 125.372(11) 25_455 25_565 ?
As2 Fe3 Fe3 54.628(11) 1_565 25_565 ?
As2 Fe3 Fe3 54.628(11) 25 25_565 ?
As2 Fe3 Fe3 54.628(11) . 25_455 ?
As2 Fe3 Fe3 54.628(11) 25_455 25_455 ?
As2 Fe3 Fe3 125.372(11) 1_565 25_455 ?
As2 Fe3 Fe3 125.372(11) 25 25_455 ?
Fe3 Fe3 Fe3 180.0 25_565 25_455 ?
As2 Fe3 Fe3 125.372(11) . 25_465 ?
As2 Fe3 Fe3 54.628(11) 25_455 25_465 ?
As2 Fe3 Fe3 54.628(11) 1_565 25_465 ?
As2 Fe3 Fe3 125.372(11) 25 25_465 ?
Fe3 Fe3 Fe3 90.0 25_565 25_465 ?
Fe3 Fe3 Fe3 90.0 25_455 25_465 ?
As2 Fe3 Fe3 54.628(11) . 25 ?
As2 Fe3 Fe3 125.372(11) 25_455 25 ?
As2 Fe3 Fe3 125.372(11) 1_565 25 ?
As2 Fe3 Fe3 54.628(11) 25 25 ?
Fe3 Fe3 Fe3 90.0 25_565 25 ?
Fe3 Fe3 Fe3 90.0 25_455 25 ?
Fe3 Fe3 Fe3 180.0 25_465 25 ?
As2 Fe3 Sn1 64.96(9) . 25 ?
As2 Fe3 Sn1 167.6(2) 25_455 25 ?
As2 Fe3 Sn1 64.96(9) 1_565 25 ?
As2 Fe3 Sn1 82.5(2) 25 25 ?
Fe3 Fe3 Sn1 61.45(12) 25_565 25 ?
Fe3 Fe3 Sn1 118.55(12) 25_455 25 ?
Fe3 Fe3 Sn1 118.55(12) 25_465 25 ?
Fe3 Fe3 Sn1 61.45(12) 25 25 ?
As2 Fe3 Sn1 167.6(2) . 1_565 ?
As2 Fe3 Sn1 64.96(9) 25_455 1_565 ?
As2 Fe3 Sn1 82.5(2) 1_565 1_565 ?
As2 Fe3 Sn1 64.96(9) 25 1_565 ?
Fe3 Fe3 Sn1 61.45(12) 25_565 1_565 ?
Fe3 Fe3 Sn1 118.55(12) 25_455 1_565 ?
Fe3 Fe3 Sn1 61.45(12) 25_465 1_565 ?
Fe3 Fe3 Sn1 118.55(12) 25 1_565 ?
Sn1 Fe3 Sn1 122.9(2) 25 1_565 ?
As2 Fe3 Sn1 64.96(9) . 25_455 ?
As2 Fe3 Sn1 82.5(2) 25_455 25_455 ?
As2 Fe3 Sn1 64.96(9) 1_565 25_455 ?
As2 Fe3 Sn1 167.6(2) 25 25_455 ?
Fe3 Fe3 Sn1 118.55(12) 25_565 25_455 ?
Fe3 Fe3 Sn1 61.45(12) 25_455 25_455 ?
Fe3 Fe3 Sn1 61.45(12) 25_465 25_455 ?
Fe3 Fe3 Sn1 118.55(12) 25 25_455 ?
Sn1 Fe3 Sn1 85.1(4) 25 25_455 ?
Sn1 Fe3 Sn1 122.9(2) 1_565 25_455 ?
As2 Fe3 Sn1 82.5(2) . . ?
As2 Fe3 Sn1 64.96(9) 25_455 . ?
As2 Fe3 Sn1 167.6(2) 1_565 . ?
As2 Fe3 Sn1 64.96(9) 25 . ?
Fe3 Fe3 Sn1 118.55(12) 25_565 . ?
Fe3 Fe3 Sn1 61.45(12) 25_455 . ?
Fe3 Fe3 Sn1 118.55(12) 25_465 . ?
Fe3 Fe3 Sn1 61.45(12) 25 . ?
Sn1 Fe3 Sn1 122.9(2) 25 . ?
Sn1 Fe3 Sn1 85.1(4) 1_565 . ?
Sn1 Fe3 Sn1 122.9(2) 25_455 . ?

loop_
_geom_bond_atom_site_label_1
_geom_bond_atom_site_label_2
_geom_bond_distance
_geom_bond_site_symmetry_2
_geom_bond_publ_flag
Ba1 Sn1 1.148(15) . ?
Ba1 Sn1 1.148(15) 17 ?
Ba1 As2 3.3726(8) 25 ?
Ba1 As2 3.3726(8) 9_444 ?
Ba1 As2 3.3726(8) 25_455 ?
Ba1 As2 3.3726(8) 25_545 ?
Ba1 As2 3.3726(8) 25_445 ?
Ba1 As2 3.3726(8) 9_554 ?
Ba1 As2 3.3726(8) 9_454 ?
Ba1 As2 3.3726(8) 9_544 ?
Ba1 Fe3 3.8317(6) 25 ?
Ba1 Fe3 3.8317(6) 17 ?
Sn1 Sn1 2.30(3) 17 ?
Sn1 As2 2.882(4) 25 ?
Sn1 As2 2.882(4) 25_445 ?
Sn1 As2 2.882(4) 25_455 ?
Sn1 As2 2.882(4) 25_545 ?
Sn1 Fe3 2.907(11) 25 ?
Sn1 Fe3 2.907(11) . ?
Sn1 Fe3 2.907(11) 1_545 ?
Sn1 Fe3 2.907(11) 25_455 ?
As2 Fe3 2.4000(7) 25_455 ?
As2 Fe3 2.4000(7) 1_545 ?
As2 Fe3 2.4000(7) 25 ?
As2 Fe3 2.4000(7) . ?
As2 Sn1 2.882(4) 25 ?
As2 Sn1 2.882(4) 25_445 ?
As2 Sn1 2.882(4) 25_455 ?
As2 Sn1 2.882(4) 25_545 ?
As2 Ba1 3.3726(8) 9 ?
As2 Ba1 3.3726(8) 9_545 ?
As2 Ba1 3.3726(8) 9_445 ?
As2 Ba1 3.3726(8) 9_455 ?
Fe3 As2 2.4001(7) 25_455 ?
Fe3 As2 2.4001(7) 1_565 ?
Fe3 As2 2.4001(7) 25 ?
Fe3 Fe3 2.7787(6) 25_565 ?
Fe3 Fe3 2.7787(6) 25_455 ?
Fe3 Fe3 2.7787(6) 25_465 ?
Fe3 Fe3 2.7787(6) 25 ?
Fe3 Sn1 2.907(11) 25 ?
Fe3 Sn1 2.907(11) 1_565 ?
Fe3 Sn1 2.907(11) 25_455 ?
